data_7202730
loop_
_publ_author_name
'Krishnan, Subhashree Mallika'
'Patel, Niral M.'
'Knapp, Warren R.'
'Supkowski, Ronald M.'
'LaDuca, Robert L.'

_publ_section_title
;
 Oxoanion and cation effects on the structural morphology of
 coordination polymers incorporating a kinked organodiimine tethering
 ligand
;
_journal_issue 6
_journal_name_full CrystEngComm
_journal_page_first 503
_journal_paper_doi 10.1039/b701102d
_journal_volume 9
_journal_year 2007
_chemical_formula_sum 'C80 H84 Cl4 Co2 N24 O24'
_chemical_formula_weight 2025.37
_chemical_name_systematic
;
?
;
_space_group_IT_number 14
_symmetry_cell_setting monoclinic
_symmetry_space_group_name_Hall '-P 2ybc'
_symmetry_space_group_name_H-M 'P 1 21/c 1'
_atom_sites_solution_hydrogens geom
_atom_sites_solution_primary direct
_atom_sites_solution_secondary difmap
_audit_creation_method SHELXL-97
_cell_angle_alpha 90.00
_cell_angle_beta 100.799(4)
_cell_angle_gamma 90.00
_cell_formula_units_Z 4
_cell_length_a 17.028(4)
_cell_length_b 16.175(4)
_cell_length_c 33.771(7)
_cell_measurement_temperature 173(2)
_cell_volume 9137(4)
_computing_structure_refinement 'SHELXL-97 (Sheldrick, 1997)'
_computing_structure_solution 'SHELXS-97 (Sheldrick, 1990)'
_diffrn_ambient_temperature 173(2)
_diffrn_measured_fraction_theta_full 0.974
_diffrn_measured_fraction_theta_max 0.974
_diffrn_radiation_monochromator graphite
_diffrn_radiation_source 'fine-focus sealed tube'
_diffrn_radiation_type MoK\a
_diffrn_radiation_wavelength 0.71073
_diffrn_reflns_av_R_equivalents 0.0398
_diffrn_reflns_av_sigmaI/netI 0.0369
_diffrn_reflns_limit_h_max 22
_diffrn_reflns_limit_h_min -22
_diffrn_reflns_limit_k_max 21
_diffrn_reflns_limit_k_min -20
_diffrn_reflns_limit_l_max 44
_diffrn_reflns_limit_l_min -44
_diffrn_reflns_number 108061
_diffrn_reflns_theta_full 28.31
_diffrn_reflns_theta_max 28.31
_diffrn_reflns_theta_min 1.56
_exptl_absorpt_coefficient_mu 0.567
_exptl_absorpt_correction_T_max 1
_exptl_absorpt_correction_T_min 0.794
_exptl_absorpt_correction_type multi-scan
_exptl_absorpt_process_details SADABS
_exptl_crystal_colour pink
_exptl_crystal_density_diffrn 1.472
_exptl_crystal_density_method 'not measured'
_exptl_crystal_description fragment
_exptl_crystal_F_000 4184
_exptl_crystal_size_max 0.80
_exptl_crystal_size_mid 0.76
_exptl_crystal_size_min 0.52
_refine_diff_density_max 1.558
_refine_diff_density_min -0.969
_refine_diff_density_rms 0.090
_refine_ls_extinction_method none
_refine_ls_goodness_of_fit_ref 1.033
_refine_ls_hydrogen_treatment mixed
_refine_ls_matrix_type full
_refine_ls_number_parameters 1264
_refine_ls_number_reflns 22130
_refine_ls_number_restraints 18
_refine_ls_restrained_S_all 1.033
_refine_ls_R_factor_all 0.1027
_refine_ls_R_factor_gt 0.0617
_refine_ls_shift/su_max 0.003
_refine_ls_shift/su_mean 0.000
_refine_ls_structure_factor_coef Fsqd
_refine_ls_weighting_details 'calc w=1/[\s^2^(Fo^2^)+(0.0731P)^2^+20.6825P] where P=(Fo^2^+2Fc^2^)/3'
_refine_ls_weighting_scheme calc
_refine_ls_wR_factor_gt 0.1545
_refine_ls_wR_factor_ref 0.1828
_reflns_number_gt 14592
_reflns_number_total 22130
_reflns_threshold_expression >2sigma(I)
_cod_data_source_file b701102d.txt
_cod_data_source_block mono
_cod_original_cell_volume 9137(3)
_cod_original_sg_symbol_H-M P2(1)/c
_cod_database_code 7202730

loop_
_symmetry_equiv_pos_as_xyz
'x, y, z'
'-x, y+1/2, -z+1/2'
'-x, -y, -z'
'x, -y-1/2, z-1/2'

loop_
_atom_site_label
_atom_site_type_symbol
_atom_site_fract_x
_atom_site_fract_y
_atom_site_fract_z
_atom_site_U_iso_or_equiv
_atom_site_adp_type
_atom_site_occupancy
_atom_site_symmetry_multiplicity
_atom_site_calc_flag
_atom_site_refinement_flags
_atom_site_disorder_assembly
_atom_site_disorder_group
Co1 Co 0.0000 0.5000 0.5000 0.01377(12) Uani 1 2 d S . .
Co2 Co 0.25121(2) 0.49037(2) 0.251029(11) 0.01470(10) Uani 1 1 d . . .
Co3 Co 0.5000 0.0000 0.5000 0.01323(12) Uani 1 2 d S . .
Cl1 Cl 0.11910(6) 0.33133(8) 0.82199(3) 0.0491(3) Uani 1 1 d . . .
Cl2 Cl 0.13775(5) 0.66717(6) 0.92452(2) 0.0340(2) Uani 1 1 d . . .
Cl3 Cl 0.38482(6) 0.67318(7) 0.67919(3) 0.0418(2) Uani 1 1 d . . .
Cl4 Cl 0.33485(5) 0.34392(6) 0.57824(2) 0.0335(2) Uani 1 1 d . . .
O1 O 0.25356(13) 0.44221(15) 0.30892(7) 0.0226(5) Uani 1 1 d D . .
H1A H 0.2902(16) 0.423(2) 0.3266(9) 0.027 Uiso 1 1 d D . .
H1B H 0.2092(13) 0.425(2) 0.3035(11) 0.027 Uiso 1 1 d D . .
O1W O 0.12797(15) 0.47974(17) 0.34644(7) 0.0342(6) Uani 1 1 d D . .
H1WA H 0.150(2) 0.503(2) 0.3304(10) 0.041 Uiso 1 1 d D . .
H1WB H 0.221(2) 0.464(2) 0.3215(11) 0.041 Uiso 1 1 d D . .
O1A O 0.0509(2) 0.2825(3) 0.82691(11) 0.0781(11) Uani 1 1 d . . .
O1B O 0.1213(2) 0.3408(3) 0.78169(9) 0.0875(14) Uani 1 1 d . . .
O1C O 0.1890(3) 0.2790(3) 0.83885(13) 0.0991(15) Uani 1 1 d . . .
O1D O 0.1258(3) 0.4015(3) 0.84550(16) 0.1177(18) Uani 1 1 d . . .
O2 O 0.24969(13) 0.54440(15) 0.19454(7) 0.0240(5) Uani 1 1 d D . .
H2A H 0.2242(19) 0.579(2) 0.1763(9) 0.029 Uiso 1 1 d D . .
H2B H 0.2919(15) 0.535(2) 0.1832(10) 0.029 Uiso 1 1 d D . .
O2W O -0.12734(14) 0.39940(16) 0.58923(7) 0.0347(6) Uani 1 1 d . . .
H2WA H 0.273(2) 0.579(2) 0.2109(10) 0.042 Uiso 1 1 d D . .
H2WB H 0.2016(13) 0.554(3) 0.1832(12) 0.042 Uiso 1 1 d D . .
O2A O 0.20890(18) 0.7126(2) 0.92184(9) 0.0559(8) Uani 1 1 d . . .
O2B O 0.1428(2) 0.6357(2) 0.96382(8) 0.0576(9) Uani 1 1 d . . .
O2C O 0.0709(2) 0.7236(2) 0.91546(12) 0.0708(10) Uani 1 1 d . . .
O2D O 0.12551(18) 0.6024(2) 0.89556(9) 0.0615(9) Uani 1 1 d . . .
O3 O 0.50880(12) 0.06387(14) 0.55628(6) 0.0209(4) Uani 1 1 d D . .
H3A H 0.4648(12) 0.070(2) 0.5632(10) 0.025 Uiso 1 1 d D . .
H3B H 0.5461(15) 0.077(2) 0.5743(8) 0.025 Uiso 1 1 d D . .
O3WA O 0.3761(2) 0.3979(2) 0.08902(10) 0.0309(7) Uani 0.80 1 d P . .
O3A O 0.4375(3) 0.7335(3) 0.66859(15) 0.1122(18) Uani 1 1 d . . .
O3C O 0.4268(3) 0.6309(3) 0.71251(11) 0.1046(17) Uani 1 1 d . . .
O3D O 0.3630(4) 0.6219(3) 0.64672(13) 0.127(2) Uani 1 1 d . . .
O3B O 0.3233(3) 0.7157(3) 0.69265(18) 0.1206(19) Uani 1 1 d . . .
O3WB O 0.3789(8) 0.4502(12) 0.0916(4) 0.040(3) Uani 0.20 1 d P . .
O4WA O 0.3703(2) 0.5191(3) 0.15313(10) 0.0357(8) Uani 0.80 1 d P . .
O4A O 0.33310(19) 0.38275(19) 0.54001(8) 0.0486(7) Uani 1 1 d . . .
O4B O 0.3997(2) 0.2860(2) 0.58560(11) 0.0638(9) Uani 1 1 d . . .
O4C O 0.3465(2) 0.4027(2) 0.60983(8) 0.0566(8) Uani 1 1 d . . .
O4D O 0.26224(19) 0.2998(3) 0.57809(10) 0.0696(11) Uani 1 1 d . . .
O4WB O 0.3697(8) 0.5727(11) 0.1559(4) 0.035(3) Uani 0.20 1 d P . .
O4 O 0.00853(12) 0.43552(13) 0.55601(6) 0.0204(4) Uani 1 1 d D . .
H4A H 0.0434(15) 0.431(2) 0.5763(8) 0.025 Uiso 1 1 d D . .
H4B H -0.0367(12) 0.428(2) 0.5606(10) 0.025 Uiso 1 1 d D . .
N1 N 0.22264(19) 0.4160(2) 0.04780(11) 0.0443(8) Uani 1 1 d . . .
N2 N -0.01382(18) 0.3825(2) -0.01195(9) 0.0370(7) Uani 1 1 d . . .
H2N H -0.0453 0.3686 0.0049 0.044 Uiso 1 1 calc R . .
N3 N -0.1390(2) 0.3981(2) -0.13124(9) 0.0433(8) Uani 1 1 d . . .
N4 N -0.13906(14) 0.92630(15) 0.27178(7) 0.0200(5) Uani 1 1 d . . .
N5 N 0.06628(17) 0.78668(18) 0.31657(9) 0.0319(7) Uani 1 1 d . . .
H5N H 0.0891 0.8016 0.3411 0.038 Uiso 1 1 calc R . .
N6 N 0.18885(15) 0.59427(15) 0.27104(7) 0.0208(5) Uani 1 1 d . . .
N7 N 0.36300(14) 0.55346(15) 0.27235(7) 0.0199(5) Uani 1 1 d . . .
N8 N 0.57255(19) 0.6871(2) 0.31459(9) 0.0437(9) Uani 1 1 d . . .
H8N H 0.5985 0.6696 0.3381 0.052 Uiso 1 1 calc R . .
N9 N 0.68858(15) 0.88455(16) 0.26863(8) 0.0237(5) Uani 1 1 d . . .
N10 N 0.37486(18) 0.6026(2) 0.87713(9) 0.0361(7) Uani 1 1 d . . .
N11 N 0.24890(18) 0.6389(2) 0.75905(9) 0.0345(7) Uani 1 1 d . . .
H11N H 0.2758 0.6696 0.7447 0.041 Uiso 1 1 calc R . .
N12 N 0.0293(2) 0.5620(3) 0.69064(11) 0.0508(10) Uani 1 1 d . . .
N13 N 0.36099(19) 0.3849(2) 0.37386(9) 0.0407(8) Uani 1 1 d . . .
N14 N 0.47253(18) 0.3731(2) 0.49578(9) 0.0381(7) Uani 1 1 d . . .
H14N H 0.4389 0.3625 0.5120 0.046 Uiso 1 1 calc R . .
N15 N 0.7094(2) 0.4001(2) 0.55703(11) 0.0464(9) Uani 1 1 d . . .
N16 N 0.40072(15) 0.07950(15) 0.47580(7) 0.0209(5) Uani 1 1 d . . .
N17 N 0.20222(17) 0.22649(18) 0.42743(8) 0.0311(7) Uani 1 1 d . . .
H17N H 0.1853 0.2186 0.4015 0.037 Uiso 1 1 calc R . .
N18 N 0.06633(14) 0.40204(15) 0.47690(7) 0.0192(5) Uani 1 1 d . . .
N19 N 0.4714(2) 0.4443(2) 0.81311(11) 0.0512(9) Uani 1 1 d . . .
N20 N 0.25406(17) 0.3703(2) 0.74162(9) 0.0379(7) Uani 1 1 d . . .
H20N H 0.2306 0.3330 0.7544 0.045 Uiso 1 1 calc R . .
N21 N 0.11819(18) 0.4172(2) 0.62644(9) 0.0388(7) Uani 1 1 d . . .
N22 N 0.57632(15) 0.09072(16) 0.47880(8) 0.0222(5) Uani 1 1 d . . .
N23 N 0.69133(17) 0.28720(18) 0.43131(8) 0.0310(7) Uani 1 1 d . . .
H23N H 0.6677 0.3017 0.4069 0.037 Uiso 1 1 calc R . .
N24 N 0.89208(14) 0.43134(15) 0.47848(7) 0.0189(5) Uani 1 1 d . . .
C1 C 0.1671(2) 0.3789(3) 0.06458(12) 0.0433(10) Uani 1 1 d . . .
H1 H 0.1823 0.3593 0.0915 0.052 Uiso 1 1 calc R . .
C2 C 0.0894(2) 0.3671(2) 0.04549(11) 0.0387(9) Uani 1 1 d . . .
H2 H 0.0526 0.3401 0.0591 0.046 Uiso 1 1 calc R . .
C3 C 0.0649(2) 0.3950(2) 0.00594(11) 0.0338(8) Uani 1 1 d . . .
C4 C 0.1216(2) 0.4366(2) -0.01170(12) 0.0379(8) Uani 1 1 d . . .
H4 H 0.1079 0.4584 -0.0382 0.045 Uiso 1 1 calc R . .
C5 C 0.1981(2) 0.4450(3) 0.01050(13) 0.0442(10) Uani 1 1 d . . .
H5 H 0.2361 0.4735 -0.0017 0.053 Uiso 1 1 calc R . .
C6 C -0.1752(2) 0.3988(2) -0.09956(11) 0.0359(8) Uani 1 1 d . . .
H6 H -0.2318 0.4025 -0.1043 0.043 Uiso 1 1 calc R . .
C7 C -0.1348(2) 0.3946(2) -0.06001(10) 0.0310(7) Uani 1 1 d . . .
H7 H -0.1636 0.3962 -0.0385 0.037 Uiso 1 1 calc R . .
C8 C -0.0518(2) 0.3880(2) -0.05193(10) 0.0323(8) Uani 1 1 d . . .
C9 C -0.0141(2) 0.3843(3) -0.08512(11) 0.0463(11) Uani 1 1 d . . .
H9 H 0.0422 0.3781 -0.0815 0.056 Uiso 1 1 calc R . .
C10 C -0.0596(2) 0.3898(3) -0.12325(12) 0.0524(12) Uani 1 1 d . . .
H10 H -0.0327 0.3875 -0.1454 0.063 Uiso 1 1 calc R . .
C11 C -0.1017(2) 0.9280(2) 0.31029(10) 0.0344(8) Uani 1 1 d . . .
H11 H -0.1229 0.9630 0.3283 0.041 Uiso 1 1 calc R . .
C12 C -0.0348(2) 0.8828(2) 0.32563(11) 0.0379(9) Uani 1 1 d . . .
H12 H -0.0112 0.8869 0.3534 0.046 Uiso 1 1 calc R . .
C13 C -0.00150(18) 0.83063(19) 0.30037(10) 0.0235(6) Uani 1 1 d . . .
C14 C -0.0384(2) 0.8298(2) 0.26048(10) 0.0318(8) Uani 1 1 d . . .
H14 H -0.0173 0.7969 0.2417 0.038 Uiso 1 1 calc R . .
C15 C -0.1062(2) 0.8767(2) 0.24784(10) 0.0304(7) Uani 1 1 d . . .
H15 H -0.1311 0.8735 0.2202 0.036 Uiso 1 1 calc R . .
C16 C 0.1156(2) 0.6160(2) 0.25296(10) 0.0326(8) Uani 1 1 d . . .
H16 H 0.0924 0.5873 0.2291 0.039 Uiso 1 1 calc R . .
C17 C 0.0710(2) 0.6777(2) 0.26648(11) 0.0378(9) Uani 1 1 d . . .
H17 H 0.0182 0.6890 0.2527 0.045 Uiso 1 1 calc R . .
C18 C 0.10420(19) 0.72266(19) 0.30035(9) 0.0241(6) Uani 1 1 d . . .
C19 C 0.17993(19) 0.69885(19) 0.32032(9) 0.0248(7) Uani 1 1 d . . .
H19 H 0.2045 0.7263 0.3443 0.030 Uiso 1 1 calc R . .
C20 C 0.21876(19) 0.6353(2) 0.30506(10) 0.0256(7) Uani 1 1 d . . .
H20 H 0.2699 0.6195 0.3195 0.031 Uiso 1 1 calc R . .
C21 C 0.41858(19) 0.5292(2) 0.30362(10) 0.0295(7) Uani 1 1 d . . .
H21 H 0.4097 0.4788 0.3166 0.035 Uiso 1 1 calc R . .
C22 C 0.4874(2) 0.5717(2) 0.31823(11) 0.0363(9) Uani 1 1 d . . .
H22 H 0.5245 0.5509 0.3405 0.044 Uiso 1 1 calc R . .
C23 C 0.5023(2) 0.6462(2) 0.29987(10) 0.0289(7) Uani 1 1 d . . .
C24 C 0.44388(19) 0.67392(19) 0.26830(9) 0.0250(7) Uani 1 1 d . . .
H24 H 0.4502 0.7252 0.2555 0.030 Uiso 1 1 calc R . .
C25 C 0.37696(18) 0.62640(19) 0.25579(9) 0.0227(6) Uani 1 1 d . . .
H25 H 0.3380 0.6463 0.2340 0.027 Uiso 1 1 calc R . .
C26 C 0.63444(19) 0.8386(2) 0.24469(9) 0.0253(7) Uani 1 1 d . . .
H26 H 0.6236 0.8517 0.2168 0.030 Uiso 1 1 calc R . .
C27 C 0.59295(19) 0.7735(2) 0.25735(9) 0.0261(7) Uani 1 1 d . . .
H27 H 0.5543 0.7440 0.2387 0.031 Uiso 1 1 calc R . .
C28 C 0.6085(2) 0.7519(2) 0.29775(10) 0.0302(7) Uani 1 1 d . . .
C29 C 0.6687(2) 0.7949(2) 0.32270(11) 0.0401(9) Uani 1 1 d . . .
H29 H 0.6844 0.7796 0.3502 0.048 Uiso 1 1 calc R . .
C30 C 0.7056(2) 0.8603(2) 0.30719(10) 0.0365(9) Uani 1 1 d . . .
H30 H 0.7456 0.8899 0.3250 0.044 Uiso 1 1 calc R . .
C31 C 0.4092(2) 0.6299(3) 0.84712(11) 0.0396(9) Uani 1 1 d . . .
H31 H 0.4647 0.6424 0.8531 0.048 Uiso 1 1 calc R . .
C32 C 0.3694(2) 0.6412(2) 0.80810(11) 0.0378(9) Uani 1 1 d . . .
H32 H 0.3973 0.6606 0.7881 0.045 Uiso 1 1 calc R . .
C33 C 0.2876(2) 0.6240(2) 0.79813(10) 0.0292(7) Uani 1 1 d . . .
C34 C 0.2510(2) 0.5962(2) 0.82942(11) 0.0342(8) Uani 1 1 d . . .
H34 H 0.1955 0.5839 0.8246 0.041 Uiso 1 1 calc R . .
C35 C 0.2967(2) 0.5869(2) 0.86731(11) 0.0357(8) Uani 1 1 d . . .
H35 H 0.2705 0.5678 0.8881 0.043 Uiso 1 1 calc R . .
C36 C 0.0620(2) 0.5228(3) 0.72463(14) 0.0465(10) Uani 1 1 d . . .
H36 H 0.0344 0.4761 0.7323 0.056 Uiso 1 1 calc R . .
C37 C 0.1328(2) 0.5450(2) 0.74938(12) 0.0372(8) Uani 1 1 d . . .
H37 H 0.1528 0.5145 0.7731 0.045 Uiso 1 1 calc R . .
C38 C 0.1741(2) 0.6131(2) 0.73879(10) 0.0318(8) Uani 1 1 d . . .
C39 C 0.1407(2) 0.6554(3) 0.70341(11) 0.0394(9) Uani 1 1 d . . .
H39 H 0.1666 0.7026 0.6951 0.047 Uiso 1 1 calc R . .
C40 C 0.0695(2) 0.6277(3) 0.68090(12) 0.0451(10) Uani 1 1 d . . .
H40 H 0.0477 0.6571 0.6570 0.054 Uiso 1 1 calc R . .
C41 C 0.4396(2) 0.3714(3) 0.38473(12) 0.0480(11) Uani 1 1 d . . .
H41 H 0.4693 0.3640 0.3638 0.058 Uiso 1 1 calc R . .
C42 C 0.4808(2) 0.3673(3) 0.42391(11) 0.0427(10) Uani 1 1 d . . .
H42 H 0.5368 0.3577 0.4295 0.051 Uiso 1 1 calc R . .
C43 C 0.4385(2) 0.3775(2) 0.45538(10) 0.0318(8) Uani 1 1 d . . .
C44 C 0.3562(2) 0.3897(2) 0.44452(10) 0.0314(7) Uani 1 1 d . . .
H44 H 0.3244 0.3956 0.4647 0.038 Uiso 1 1 calc R . .
C45 C 0.3214(2) 0.3931(2) 0.40431(11) 0.0352(8) Uani 1 1 d . . .
H45 H 0.2653 0.4019 0.3977 0.042 Uiso 1 1 calc R . .
C46 C 0.6851(2) 0.4314(3) 0.52051(13) 0.0437(10) Uani 1 1 d . . .
H46 H 0.7234 0.4608 0.5088 0.052 Uiso 1 1 calc R . .
C47 C 0.6085(2) 0.4247(2) 0.49805(12) 0.0395(9) Uani 1 1 d . . .
H47 H 0.5954 0.4484 0.4719 0.047 Uiso 1 1 calc R . .
C48 C 0.5516(2) 0.3827(2) 0.51465(11) 0.0339(8) Uani 1 1 d . . .
C49 C 0.5755(2) 0.3508(3) 0.55350(12) 0.0446(10) Uani 1 1 d . . .
H49 H 0.5384 0.3225 0.5664 0.054 Uiso 1 1 calc R . .
C50 C 0.6535(3) 0.3609(3) 0.57277(13) 0.0495(11) Uani 1 1 d . . .
H50 H 0.6687 0.3383 0.5991 0.059 Uiso 1 1 calc R . .
C51 C 0.38533(18) 0.15038(18) 0.49362(9) 0.0218(6) Uani 1 1 d . . .
H51 H 0.4213 0.1666 0.5174 0.026 Uiso 1 1 calc R . .
C52 C 0.32104(18) 0.20117(19) 0.47985(9) 0.0234(6) Uani 1 1 d . . .
H52 H 0.3129 0.2500 0.4942 0.028 Uiso 1 1 calc R . .
C53 C 0.26823(19) 0.1801(2) 0.44476(9) 0.0244(7) Uani 1 1 d . . .
C54 C 0.2858(2) 0.1095(2) 0.42454(11) 0.0390(9) Uani 1 1 d . . .
H54 H 0.2534 0.0941 0.3996 0.047 Uiso 1 1 calc R . .
C55 C 0.3510(2) 0.0621(2) 0.44129(11) 0.0359(9) Uani 1 1 d . . .
H55 H 0.3612 0.0136 0.4273 0.043 Uiso 1 1 calc R . .
C56 C 0.11453(18) 0.34903(18) 0.50042(9) 0.0209(6) Uani 1 1 d . . .
H56 H 0.1167 0.3524 0.5287 0.025 Uiso 1 1 calc R . .
C57 C 0.16129(18) 0.28987(19) 0.48658(9) 0.0223(6) Uani 1 1 d . . .
H57 H 0.1942 0.2541 0.5049 0.027 Uiso 1 1 calc R . .
C58 C 0.15933(18) 0.28344(18) 0.44534(9) 0.0212(6) Uani 1 1 d . . .
C59 C 0.1077(2) 0.3363(2) 0.42009(9) 0.0278(7) Uani 1 1 d . . .
H59 H 0.1034 0.3331 0.3917 0.033 Uiso 1 1 calc R . .
C60 C 0.06302(19) 0.3933(2) 0.43674(9) 0.0258(7) Uani 1 1 d . . .
H60 H 0.0279 0.4283 0.4190 0.031 Uiso 1 1 calc R . .
C61 C 0.4173(3) 0.3976(3) 0.82659(13) 0.0523(12) Uani 1 1 d . . .
H61 H 0.4298 0.3790 0.8537 0.063 Uiso 1 1 calc R . .
C62 C 0.3450(2) 0.3744(3) 0.80411(12) 0.0447(10) Uani 1 1 d . . .
H62 H 0.3092 0.3411 0.8156 0.054 Uiso 1 1 calc R . .
C63 C 0.3248(2) 0.4009(2) 0.76391(11) 0.0343(8) Uani 1 1 d . . .
C64 C 0.3789(2) 0.4514(3) 0.74956(13) 0.0410(9) Uani 1 1 d . . .
H64 H 0.3675 0.4725 0.7228 0.049 Uiso 1 1 calc R . .
C65 C 0.4503(2) 0.4704(3) 0.77521(14) 0.0478(10) Uani 1 1 d . . .
H65 H 0.4870 0.5048 0.7649 0.057 Uiso 1 1 calc R . .
C66 C 0.1746(2) 0.4696(3) 0.64397(11) 0.0386(9) Uani 1 1 d . . .
H66 H 0.1817 0.5188 0.6297 0.046 Uiso 1 1 calc R . .
C67 C 0.2238(2) 0.4585(2) 0.68107(11) 0.0353(8) Uani 1 1 d . . .
H67 H 0.2636 0.4981 0.6914 0.042 Uiso 1 1 calc R . .
C68 C 0.2133(2) 0.3877(2) 0.70289(10) 0.0320(8) Uani 1 1 d . . .
C69 C 0.1543(2) 0.3323(3) 0.68533(12) 0.0427(9) Uani 1 1 d . . .
H69 H 0.1450 0.2830 0.6991 0.051 Uiso 1 1 calc R . .
C70 C 0.1096(2) 0.3493(3) 0.64801(12) 0.0441(10) Uani 1 1 d . . .
H70 H 0.0699 0.3104 0.6367 0.053 Uiso 1 1 calc R . .
C71 C 0.62938(18) 0.13864(19) 0.50272(9) 0.0229(6) Uani 1 1 d . . .
H71 H 0.6395 0.1273 0.5308 0.027 Uiso 1 1 calc R . .
C72 C 0.67048(19) 0.2035(2) 0.48927(9) 0.0257(7) Uani 1 1 d . . .
H72 H 0.7071 0.2356 0.5078 0.031 Uiso 1 1 calc R . .
C73 C 0.65715(18) 0.2210(2) 0.44810(9) 0.0244(7) Uani 1 1 d . . .
C74 C 0.6035(2) 0.1708(2) 0.42279(10) 0.0399(9) Uani 1 1 d . . .
H74 H 0.5935 0.1796 0.3945 0.048 Uiso 1 1 calc R . .
C75 C 0.5648(2) 0.1077(2) 0.43918(10) 0.0368(9) Uani 1 1 d . . .
H75 H 0.5280 0.0746 0.4214 0.044 Uiso 1 1 calc R . .
C76 C 0.88580(18) 0.35241(18) 0.49028(9) 0.0214(6) Uani 1 1 d . . .
H76 H 0.9287 0.3299 0.5093 0.026 Uiso 1 1 calc R . .
C77 C 0.82094(18) 0.30229(19) 0.47640(9) 0.0231(6) Uani 1 1 d . . .
H77 H 0.8194 0.2472 0.4860 0.028 Uiso 1 1 calc R . .
C78 C 0.75808(18) 0.33342(19) 0.44826(9) 0.0227(6) Uani 1 1 d . . .
C79 C 0.76337(19) 0.4151(2) 0.43547(10) 0.0278(7) Uani 1 1 d . . .
H79 H 0.7218 0.4387 0.4161 0.033 Uiso 1 1 calc R . .
C80 C 0.83033(18) 0.46072(19) 0.45163(9) 0.0243(7) Uani 1 1 d . . .
H80 H 0.8328 0.5165 0.4432 0.029 Uiso 1 1 calc R . .

loop_
_atom_site_aniso_label
_atom_site_aniso_U_11
_atom_site_aniso_U_22
_atom_site_aniso_U_33
_atom_site_aniso_U_23
_atom_site_aniso_U_13
_atom_site_aniso_U_12
Co1 0.0117(2) 0.0128(3) 0.0165(3) -0.00036(19) 0.0018(2) -0.00025(19)
Co2 0.01317(18) 0.01574(18) 0.01462(19) 0.00024(14) 0.00112(14) -0.00002(15)
Co3 0.0121(2) 0.0120(2) 0.0149(3) 0.00033(19) 0.0008(2) -0.00011(19)
Cl1 0.0351(5) 0.0830(8) 0.0273(5) -0.0038(5) 0.0011(4) -0.0112(5)
Cl2 0.0340(4) 0.0461(5) 0.0206(4) -0.0034(3) 0.0021(3) -0.0063(4)
Cl3 0.0426(5) 0.0559(6) 0.0255(4) -0.0042(4) 0.0027(4) -0.0021(4)
Cl4 0.0336(4) 0.0459(5) 0.0196(4) 0.0013(3) 0.0013(3) -0.0034(4)
O1 0.0162(11) 0.0330(12) 0.0180(11) 0.0034(9) 0.0020(9) 0.0019(9)
O1W 0.0273(13) 0.0466(15) 0.0307(13) -0.0017(11) 0.0104(10) -0.0028(11)
O1A 0.078(3) 0.096(3) 0.069(2) 0.005(2) 0.035(2) -0.024(2)
O1B 0.071(2) 0.154(4) 0.0333(17) 0.015(2) 0.0007(16) -0.050(3)
O1C 0.076(3) 0.137(4) 0.081(3) 0.022(3) 0.008(2) 0.023(3)
O1D 0.127(4) 0.100(4) 0.119(4) -0.044(3) 0.003(3) -0.009(3)
O2 0.0184(11) 0.0338(13) 0.0183(11) 0.0062(9) -0.0005(9) -0.0019(10)
O2W 0.0269(12) 0.0462(15) 0.0318(13) -0.0050(11) 0.0078(10) -0.0077(11)
O2A 0.0516(18) 0.074(2) 0.0427(17) 0.0052(15) 0.0108(14) -0.0250(16)
O2B 0.080(2) 0.062(2) 0.0290(15) 0.0073(14) 0.0063(15) -0.0262(17)
O2C 0.056(2) 0.057(2) 0.096(3) 0.0060(19) 0.0048(19) 0.0063(17)
O2D 0.0445(17) 0.086(2) 0.0506(19) -0.0362(18) 0.0002(14) -0.0045(17)
O3 0.0149(10) 0.0282(11) 0.0193(11) -0.0048(9) 0.0024(8) 0.0006(9)
O3WA 0.0259(17) 0.0401(19) 0.0272(17) -0.0053(16) 0.0062(13) -0.0054(16)
O3A 0.142(4) 0.089(3) 0.133(4) 0.051(3) 0.095(3) 0.013(3)
O3C 0.168(5) 0.074(3) 0.052(2) 0.020(2) -0.031(3) -0.026(3)
O3D 0.191(5) 0.091(3) 0.067(3) -0.040(2) -0.057(3) 0.018(3)
O3B 0.078(3) 0.110(4) 0.190(6) -0.039(4) 0.067(3) -0.006(3)
O3WB 0.021(6) 0.073(11) 0.027(7) -0.010(8) 0.007(5) 0.000(8)
O4WA 0.0280(17) 0.048(2) 0.0329(18) -0.0036(17) 0.0093(13) -0.0012(18)
O4A 0.066(2) 0.0556(18) 0.0251(13) 0.0074(12) 0.0115(13) -0.0093(15)
O4B 0.055(2) 0.055(2) 0.082(2) 0.0104(18) 0.0167(18) 0.0147(16)
O4C 0.069(2) 0.065(2) 0.0299(15) -0.0166(14) -0.0065(14) 0.0096(17)
O4D 0.0494(19) 0.107(3) 0.0479(19) 0.0216(19) -0.0033(15) -0.0360(19)
O4WB 0.019(6) 0.060(9) 0.024(7) 0.006(7) -0.002(5) -0.006(7)
O4 0.0155(10) 0.0257(11) 0.0198(11) 0.0036(9) 0.0026(8) 0.0003(9)
N1 0.0320(17) 0.051(2) 0.047(2) -0.0097(16) 0.0015(15) 0.0085(15)
N2 0.0325(16) 0.052(2) 0.0249(15) 0.0054(14) 0.0019(12) 0.0022(14)
N3 0.0368(18) 0.065(2) 0.0266(16) 0.0127(15) 0.0019(13) 0.0125(16)
N4 0.0171(12) 0.0203(12) 0.0220(13) -0.0006(10) 0.0018(10) 0.0011(10)
N5 0.0283(15) 0.0347(16) 0.0285(15) -0.0105(12) -0.0054(12) 0.0170(13)
N6 0.0189(12) 0.0221(12) 0.0205(13) 0.0001(10) 0.0009(10) 0.0034(10)
N7 0.0167(12) 0.0206(12) 0.0216(13) 0.0012(10) 0.0018(10) -0.0022(10)
N8 0.0411(18) 0.055(2) 0.0262(15) 0.0210(14) -0.0171(13) -0.0305(16)
N9 0.0218(13) 0.0254(13) 0.0218(13) 0.0033(10) -0.0010(10) -0.0053(11)
N10 0.0304(16) 0.0474(19) 0.0281(16) 0.0117(14) -0.0005(12) 0.0061(14)
N11 0.0321(16) 0.0434(17) 0.0257(15) 0.0056(13) -0.0006(12) -0.0054(13)
N12 0.0271(17) 0.071(3) 0.052(2) -0.0232(19) 0.0014(16) 0.0028(17)
N13 0.0310(16) 0.063(2) 0.0265(16) 0.0121(15) 0.0020(13) 0.0107(15)
N14 0.0289(15) 0.059(2) 0.0254(15) 0.0087(14) 0.0027(12) 0.0003(15)
N15 0.0315(17) 0.059(2) 0.046(2) -0.0128(17) 0.0012(15) 0.0023(16)
N16 0.0191(12) 0.0208(12) 0.0211(13) -0.0017(10) -0.0011(10) 0.0054(10)
N17 0.0329(15) 0.0367(16) 0.0201(14) -0.0072(12) -0.0045(11) 0.0223(13)
N18 0.0167(12) 0.0176(12) 0.0226(13) -0.0023(10) 0.0021(10) 0.0015(9)
N19 0.0323(18) 0.065(2) 0.052(2) -0.0177(19) -0.0038(16) 0.0036(17)
N20 0.0261(15) 0.054(2) 0.0314(16) 0.0086(14) -0.0012(13) -0.0046(14)
N21 0.0319(16) 0.056(2) 0.0266(16) 0.0023(14) 0.0010(13) 0.0046(15)
N22 0.0227(13) 0.0226(13) 0.0201(13) 0.0024(10) 0.0011(10) -0.0064(10)
N23 0.0301(15) 0.0383(16) 0.0200(13) 0.0092(12) -0.0073(11) -0.0193(13)
N24 0.0156(12) 0.0182(12) 0.0222(13) -0.0002(10) 0.0016(10) -0.0029(9)
C1 0.040(2) 0.053(2) 0.033(2) -0.0033(18) -0.0038(17) 0.0107(19)
C2 0.041(2) 0.042(2) 0.0316(19) -0.0010(16) 0.0044(16) 0.0065(17)
C3 0.0319(18) 0.0352(19) 0.0329(19) -0.0009(15) 0.0026(15) 0.0106(15)
C4 0.037(2) 0.041(2) 0.036(2) 0.0038(16) 0.0072(16) 0.0093(17)
C5 0.038(2) 0.041(2) 0.055(3) -0.0034(19) 0.0105(19) 0.0027(18)
C6 0.0318(19) 0.043(2) 0.0323(19) 0.0113(16) 0.0037(15) 0.0010(16)
C7 0.0311(18) 0.0323(18) 0.0298(18) 0.0048(14) 0.0064(14) 0.0024(15)
C8 0.0360(19) 0.0338(18) 0.0267(17) 0.0059(14) 0.0048(14) 0.0110(15)
C9 0.0300(19) 0.078(3) 0.030(2) 0.006(2) 0.0052(16) 0.023(2)
C10 0.039(2) 0.089(4) 0.031(2) 0.013(2) 0.0095(17) 0.022(2)
C11 0.0325(18) 0.0377(19) 0.0289(18) -0.0115(15) -0.0043(15) 0.0172(16)
C12 0.0354(19) 0.043(2) 0.0283(18) -0.0149(16) -0.0118(15) 0.0188(17)
C13 0.0194(14) 0.0219(15) 0.0278(16) -0.0017(12) 0.0011(12) 0.0040(12)
C14 0.0356(19) 0.0350(18) 0.0250(17) -0.0018(14) 0.0058(14) 0.0166(15)
C15 0.0345(18) 0.0343(18) 0.0208(16) -0.0011(13) 0.0013(14) 0.0105(15)
C16 0.0295(18) 0.0340(18) 0.0290(18) -0.0087(14) -0.0082(14) 0.0097(15)
C17 0.0286(18) 0.038(2) 0.040(2) -0.0105(16) -0.0112(15) 0.0151(15)
C18 0.0236(15) 0.0244(15) 0.0236(16) -0.0005(12) 0.0021(12) 0.0081(13)
C19 0.0252(16) 0.0248(15) 0.0215(15) -0.0053(12) -0.0034(12) 0.0058(13)
C20 0.0205(15) 0.0273(16) 0.0262(16) -0.0034(13) -0.0032(12) 0.0064(13)
C21 0.0249(16) 0.0299(17) 0.0308(18) 0.0129(14) -0.0023(14) -0.0114(14)
C22 0.0294(18) 0.045(2) 0.0280(18) 0.0187(16) -0.0100(14) -0.0161(16)
C23 0.0263(16) 0.0347(18) 0.0232(16) 0.0042(13) -0.0020(13) -0.0133(14)
C24 0.0273(16) 0.0215(15) 0.0253(16) 0.0049(12) 0.0027(13) -0.0049(13)
C25 0.0200(15) 0.0218(15) 0.0252(16) 0.0051(12) 0.0012(12) -0.0007(12)
C26 0.0252(16) 0.0297(16) 0.0197(15) 0.0042(12) 0.0014(12) -0.0034(13)
C27 0.0250(16) 0.0287(16) 0.0225(16) 0.0005(13) -0.0008(13) -0.0083(13)
C28 0.0275(17) 0.0343(18) 0.0262(17) 0.0080(14) -0.0017(13) -0.0149(14)
C29 0.042(2) 0.049(2) 0.0239(18) 0.0106(16) -0.0083(15) -0.0243(18)
C30 0.037(2) 0.045(2) 0.0224(17) 0.0072(15) -0.0075(14) -0.0222(17)
C31 0.0289(18) 0.054(2) 0.034(2) 0.0090(17) -0.0001(15) -0.0079(17)
C32 0.0339(19) 0.046(2) 0.0315(19) 0.0088(16) 0.0020(15) -0.0108(17)
C33 0.0304(18) 0.0279(17) 0.0276(17) 0.0025(13) 0.0009(14) 0.0019(14)
C34 0.0221(16) 0.046(2) 0.0342(19) 0.0068(16) 0.0048(14) 0.0057(15)
C35 0.0305(18) 0.045(2) 0.0320(19) 0.0108(16) 0.0070(15) 0.0093(16)
C36 0.032(2) 0.052(2) 0.057(3) -0.016(2) 0.0124(19) -0.0035(19)
C37 0.0317(19) 0.041(2) 0.039(2) -0.0047(16) 0.0073(16) -0.0001(16)
C38 0.0271(17) 0.0373(19) 0.0297(18) -0.0049(15) 0.0017(14) 0.0063(15)
C39 0.036(2) 0.046(2) 0.033(2) -0.0030(17) -0.0001(16) 0.0057(17)
C40 0.036(2) 0.060(3) 0.036(2) -0.0085(19) -0.0027(17) 0.012(2)
C41 0.033(2) 0.079(3) 0.032(2) 0.010(2) 0.0066(16) 0.020(2)
C42 0.0291(19) 0.068(3) 0.0306(19) 0.0081(18) 0.0038(15) 0.0155(19)
C43 0.0320(18) 0.0369(19) 0.0250(17) 0.0073(14) 0.0016(14) 0.0051(15)
C44 0.0294(18) 0.0367(19) 0.0285(18) 0.0084(14) 0.0064(14) 0.0041(15)
C45 0.0264(17) 0.049(2) 0.0295(18) 0.0117(16) 0.0042(14) 0.0044(16)
C46 0.036(2) 0.048(2) 0.050(2) -0.0119(19) 0.0122(18) -0.0008(18)
C47 0.040(2) 0.044(2) 0.034(2) -0.0023(17) 0.0082(17) -0.0001(18)
C48 0.0290(18) 0.041(2) 0.0295(18) -0.0035(15) 0.0003(14) 0.0045(15)
C49 0.037(2) 0.062(3) 0.032(2) 0.0099(19) 0.0016(16) -0.0006(19)
C50 0.039(2) 0.069(3) 0.036(2) 0.003(2) -0.0062(18) 0.004(2)
C51 0.0198(14) 0.0213(14) 0.0222(15) -0.0030(12) -0.0013(12) 0.0020(12)
C52 0.0252(16) 0.0190(14) 0.0249(16) -0.0046(12) 0.0019(13) 0.0050(12)
C53 0.0236(15) 0.0276(16) 0.0196(15) -0.0018(12) -0.0016(12) 0.0113(13)
C54 0.039(2) 0.043(2) 0.0275(18) -0.0169(16) -0.0139(15) 0.0224(17)
C55 0.0359(19) 0.0341(19) 0.0312(19) -0.0140(15) -0.0103(15) 0.0207(16)
C56 0.0213(14) 0.0213(14) 0.0202(15) 0.0014(11) 0.0039(12) 0.0022(12)
C57 0.0219(15) 0.0228(15) 0.0213(15) 0.0026(12) 0.0014(12) 0.0075(12)
C58 0.0195(14) 0.0209(14) 0.0213(15) -0.0039(12) -0.0014(12) 0.0054(12)
C59 0.0308(17) 0.0329(17) 0.0172(15) -0.0023(13) -0.0019(13) 0.0141(14)
C60 0.0265(16) 0.0279(16) 0.0205(15) -0.0008(12) -0.0020(12) 0.0126(13)
C61 0.037(2) 0.079(3) 0.037(2) -0.012(2) -0.0029(18) 0.007(2)
C62 0.033(2) 0.067(3) 0.033(2) -0.0038(19) 0.0046(16) 0.0004(19)
C63 0.0245(17) 0.043(2) 0.0337(19) -0.0069(16) 0.0018(14) 0.0046(15)
C64 0.0284(19) 0.047(2) 0.046(2) -0.0022(18) 0.0037(17) 0.0030(17)
C65 0.028(2) 0.051(3) 0.063(3) -0.010(2) 0.0057(19) 0.0002(18)
C66 0.039(2) 0.051(2) 0.0267(18) 0.0027(16) 0.0064(16) 0.0022(18)
C67 0.0305(18) 0.046(2) 0.0293(18) -0.0006(16) 0.0062(15) -0.0008(16)
C68 0.0236(16) 0.047(2) 0.0250(17) 0.0024(15) 0.0040(13) 0.0054(15)
C69 0.035(2) 0.050(2) 0.039(2) 0.0101(18) -0.0036(17) -0.0061(18)
C70 0.034(2) 0.054(3) 0.041(2) 0.0032(19) -0.0007(17) -0.0057(18)
C71 0.0218(15) 0.0289(16) 0.0163(14) 0.0022(12) -0.0009(12) -0.0085(13)
C72 0.0244(16) 0.0309(17) 0.0194(15) 0.0013(12) -0.0019(12) -0.0114(13)
C73 0.0221(15) 0.0254(15) 0.0244(16) 0.0049(12) 0.0010(12) -0.0102(13)
C74 0.046(2) 0.049(2) 0.0206(17) 0.0081(15) -0.0047(15) -0.0291(19)
C75 0.045(2) 0.041(2) 0.0197(16) 0.0047(14) -0.0062(15) -0.0274(17)
C76 0.0199(14) 0.0183(14) 0.0252(15) 0.0016(12) 0.0021(12) -0.0014(11)
C77 0.0232(15) 0.0195(14) 0.0266(16) 0.0014(12) 0.0047(13) -0.0044(12)
C78 0.0220(15) 0.0253(15) 0.0206(15) 0.0018(12) 0.0037(12) -0.0111(12)
C79 0.0244(16) 0.0313(17) 0.0237(16) 0.0095(13) -0.0055(13) -0.0082(13)
C80 0.0240(16) 0.0219(15) 0.0258(16) 0.0058(12) 0.0016(13) -0.0070(12)

loop_
_atom_type_symbol
_atom_type_description
_atom_type_scat_dispersion_real
_atom_type_scat_dispersion_imag
_atom_type_scat_source
C C 0.0033 0.0016 'International Tables Vol C Tables 4.2.6.8 and 6.1.1.4'
H H 0.0000 0.0000 'International Tables Vol C Tables 4.2.6.8 and 6.1.1.4'
N N 0.0061 0.0033 'International Tables Vol C Tables 4.2.6.8 and 6.1.1.4'
O O 0.0106 0.0060 'International Tables Vol C Tables 4.2.6.8 and 6.1.1.4'
Cl Cl 0.1484 0.1585 'International Tables Vol C Tables 4.2.6.8 and 6.1.1.4'
Co Co 0.3494 0.9721 'International Tables Vol C Tables 4.2.6.8 and 6.1.1.4'

loop_
_geom_angle_atom_site_label_1
_geom_angle_atom_site_label_2
_geom_angle_atom_site_label_3
_geom_angle
_geom_angle_site_symmetry_1
_geom_angle_site_symmetry_3
_geom_angle_publ_flag
O4 Co1 O4 180.00(6) . 3_566 ?
O4 Co1 N24 87.67(9) . 1_455 ?
O4 Co1 N24 92.33(9) 3_566 1_455 ?
O4 Co1 N24 92.33(9) . 3_666 ?
O4 Co1 N24 87.67(9) 3_566 3_666 ?
N24 Co1 N24 180.000(1) 1_455 3_666 ?
O4 Co1 N18 89.53(9) . 3_566 ?
O4 Co1 N18 90.47(9) 3_566 3_566 ?
N24 Co1 N18 91.67(9) 1_455 3_566 ?
N24 Co1 N18 88.33(9) 3_666 3_566 ?
O4 Co1 N18 90.47(9) . . ?
O4 Co1 N18 89.53(9) 3_566 . ?
N24 Co1 N18 88.33(9) 1_455 . ?
N24 Co1 N18 91.67(9) 3_666 . ?
N18 Co1 N18 180.00(12) 3_566 . ?
O2 Co2 O1 177.11(9) . . ?
O2 Co2 N7 88.06(9) . . ?
O1 Co2 N7 90.18(9) . . ?
O2 Co2 N9 88.64(10) . 2_645 ?
O1 Co2 N9 93.72(10) . 2_645 ?
N7 Co2 N9 92.14(10) . 2_645 ?
O2 Co2 N6 92.14(10) . . ?
O1 Co2 N6 85.53(9) . . ?
N7 Co2 N6 88.99(10) . . ?
N9 Co2 N6 178.65(10) 2_645 . ?
O2 Co2 N4 90.92(9) . 2_545 ?
O1 Co2 N4 90.87(9) . 2_545 ?
N7 Co2 N4 178.75(9) . 2_545 ?
N9 Co2 N4 87.11(10) 2_645 2_545 ?
N6 Co2 N4 91.77(10) . 2_545 ?
O3 Co3 O3 180.0 . 3_656 ?
O3 Co3 N16 88.18(9) . . ?
O3 Co3 N16 91.82(9) 3_656 . ?
O3 Co3 N16 91.82(9) . 3_656 ?
O3 Co3 N16 88.18(9) 3_656 3_656 ?
N16 Co3 N16 180.00(13) . 3_656 ?
O3 Co3 N22 88.86(9) . 3_656 ?
O3 Co3 N22 91.14(9) 3_656 3_656 ?
N16 Co3 N22 93.03(10) . 3_656 ?
N16 Co3 N22 86.97(10) 3_656 3_656 ?
O3 Co3 N22 91.14(9) . . ?
O3 Co3 N22 88.86(9) 3_656 . ?
N16 Co3 N22 86.97(10) . . ?
N16 Co3 N22 93.03(10) 3_656 . ?
N22 Co3 N22 180.00(12) 3_656 . ?
O1B Cl1 O1D 117.6(3) . . ?
O1B Cl1 O1A 110.3(2) . . ?
O1D Cl1 O1A 111.6(3) . . ?
O1B Cl1 O1C 105.9(3) . . ?
O1D Cl1 O1C 105.9(3) . . ?
O1A Cl1 O1C 104.4(3) . . ?
O2B Cl2 O2D 110.9(2) . . ?
O2B Cl2 O2A 109.97(18) . . ?
O2D Cl2 O2A 110.5(2) . . ?
O2B Cl2 O2C 109.5(2) . . ?
O2D Cl2 O2C 108.2(2) . . ?
O2A Cl2 O2C 107.7(2) . . ?
O3D Cl3 O3C 111.8(3) . . ?
O3D Cl3 O3B 116.8(4) . . ?
O3C Cl3 O3B 106.3(4) . . ?
O3D Cl3 O3A 107.7(4) . . ?
O3C Cl3 O3A 106.8(3) . . ?
O3B Cl3 O3A 107.0(3) . . ?
O4C Cl4 O4D 109.7(2) . . ?
O4C Cl4 O4A 111.20(19) . . ?
O4D Cl4 O4A 110.17(18) . . ?
O4C Cl4 O4B 108.3(2) . . ?
O4D Cl4 O4B 108.2(2) . . ?
O4A Cl4 O4B 109.2(2) . . ?
C1 N1 C5 115.9(3) . . ?
C3 N2 C8 130.9(3) . . ?
C6 N3 C10 116.2(3) . . ?
C15 N4 C11 115.1(3) . . ?
C15 N4 Co2 120.7(2) . 2 ?
C11 N4 Co2 124.0(2) . 2 ?
C13 N5 C18 130.2(3) . . ?
C16 N6 C20 115.8(3) . . ?
C16 N6 Co2 122.4(2) . . ?
C20 N6 Co2 121.5(2) . . ?
C21 N7 C25 115.6(3) . . ?
C21 N7 Co2 124.9(2) . . ?
C25 N7 Co2 119.3(2) . . ?
C23 N8 C28 129.5(3) . . ?
C26 N9 C30 115.2(3) . . ?
C26 N9 Co2 124.7(2) . 2_655 ?
C30 N9 Co2 120.1(2) . 2_655 ?
C35 N10 C31 115.6(3) . . ?
C33 N11 C38 130.2(3) . . ?
C40 N12 C36 116.0(4) . . ?
C41 N13 C45 115.3(3) . . ?
C43 N14 C48 129.8(3) . . ?
C46 N15 C50 115.5(3) . . ?
C55 N16 C51 115.2(3) . . ?
C55 N16 Co3 121.9(2) . . ?
C51 N16 Co3 122.9(2) . . ?
C58 N17 C53 128.9(3) . . ?
C56 N18 C60 115.6(3) . . ?
C56 N18 Co1 123.7(2) . . ?
C60 N18 Co1 120.58(19) . . ?
C65 N19 C61 115.4(4) . . ?
C63 N20 C68 132.0(3) . . ?
C66 N21 C70 115.0(3) . . ?
C71 N22 C75 115.9(3) . . ?
C71 N22 Co3 124.8(2) . . ?
C75 N22 Co3 118.9(2) . . ?
C73 N23 C78 128.2(3) . . ?
C80 N24 C76 116.1(3) . . ?
C80 N24 Co1 123.9(2) . 1_655 ?
C76 N24 Co1 119.9(2) . 1_655 ?
N1 C1 C2 124.1(4) . . ?
C1 C2 C3 119.6(4) . . ?
N2 C3 C4 125.2(3) . . ?
N2 C3 C2 117.6(3) . . ?
C4 C3 C2 117.2(3) . . ?
C5 C4 C3 118.2(4) . . ?
N1 C5 C4 125.0(4) . . ?
N3 C6 C7 123.7(3) . . ?
C6 C7 C8 119.7(3) . . ?
N2 C8 C9 125.5(3) . . ?
N2 C8 C7 117.8(3) . . ?
C9 C8 C7 116.7(3) . . ?
C10 C9 C8 119.2(4) . . ?
N3 C10 C9 124.5(4) . . ?
N4 C11 C12 124.5(3) . . ?
C11 C12 C13 119.8(3) . . ?
C14 C13 N5 125.3(3) . . ?
C14 C13 C12 116.3(3) . . ?
N5 C13 C12 118.4(3) . . ?
C13 C14 C15 119.9(3) . . ?
N4 C15 C14 124.4(3) . . ?
N6 C16 C17 124.5(3) . . ?
C16 C17 C18 119.2(3) . . ?
C17 C18 N5 124.8(3) . . ?
C17 C18 C19 116.9(3) . . ?
N5 C18 C19 118.2(3) . . ?
C20 C19 C18 119.5(3) . . ?
N6 C20 C19 124.0(3) . . ?
N7 C21 C22 124.6(3) . . ?
C21 C22 C23 119.1(3) . . ?
N8 C23 C24 124.8(3) . . ?
N8 C23 C22 118.1(3) . . ?
C24 C23 C22 117.1(3) . . ?
C25 C24 C23 119.2(3) . . ?
N7 C25 C24 124.3(3) . . ?
N9 C26 C27 125.0(3) . . ?
C26 C27 C28 118.9(3) . . ?
C27 C28 C29 117.1(3) . . ?
C27 C28 N8 125.2(3) . . ?
C29 C28 N8 117.6(3) . . ?
C30 C29 C28 119.4(3) . . ?
N9 C30 C29 124.2(3) . . ?
N10 C31 C32 124.3(3) . . ?
C31 C32 C33 119.5(3) . . ?
N11 C33 C34 125.3(3) . . ?
N11 C33 C32 118.0(3) . . ?
C34 C33 C32 116.6(3) . . ?
C35 C34 C33 119.0(3) . . ?
N10 C35 C34 125.0(3) . . ?
N12 C36 C37 124.8(4) . . ?
C36 C37 C38 118.6(4) . . ?
C37 C38 N11 124.9(3) . . ?
C37 C38 C39 117.5(3) . . ?
N11 C38 C39 117.4(3) . . ?
C40 C39 C38 119.0(4) . . ?
N12 C40 C39 124.0(4) . . ?
N13 C41 C42 125.1(4) . . ?
C41 C42 C43 118.8(3) . . ?
N14 C43 C44 118.8(3) . . ?
N14 C43 C42 124.3(3) . . ?
C44 C43 C42 116.8(3) . . ?
C45 C44 C43 119.4(3) . . ?
N13 C45 C44 124.6(3) . . ?
N15 C46 C47 125.3(4) . . ?
C46 C47 C48 118.4(4) . . ?
C47 C48 N14 124.2(3) . . ?
C47 C48 C49 117.2(3) . . ?
N14 C48 C49 118.5(3) . . ?
C50 C49 C48 119.1(4) . . ?
N15 C50 C49 124.4(4) . . ?
N16 C51 C52 124.5(3) . . ?
C51 C52 C53 119.2(3) . . ?
N17 C53 C52 124.9(3) . . ?
N17 C53 C54 118.0(3) . . ?
C52 C53 C54 117.1(3) . . ?
C55 C54 C53 119.0(3) . . ?
N16 C55 C54 124.8(3) . . ?
N18 C56 C57 124.8(3) . . ?
C56 C57 C58 118.9(3) . . ?
N17 C58 C57 124.9(3) . . ?
N17 C58 C59 117.7(3) . . ?
C57 C58 C59 117.4(3) . . ?
C60 C59 C58 119.5(3) . . ?
N18 C60 C59 123.7(3) . . ?
N19 C61 C62 124.8(4) . . ?
C61 C62 C63 119.0(4) . . ?
C64 C63 N20 126.0(4) . . ?
C64 C63 C62 117.3(4) . . ?
N20 C63 C62 116.6(4) . . ?
C63 C64 C65 118.3(4) . . ?
N19 C65 C64 125.2(4) . . ?
N21 C66 C67 125.7(4) . . ?
C66 C67 C68 118.1(4) . . ?
N20 C68 C67 125.0(3) . . ?
N20 C68 C69 117.6(3) . . ?
C67 C68 C69 117.2(3) . . ?
C70 C69 C68 119.6(4) . . ?
N21 C70 C69 124.4(4) . . ?
N22 C71 C72 124.5(3) . . ?
C71 C72 C73 118.9(3) . . ?
C74 C73 N23 118.5(3) . . ?
C74 C73 C72 117.4(3) . . ?
N23 C73 C72 124.1(3) . . ?
C75 C74 C73 119.4(3) . . ?
N22 C75 C74 123.9(3) . . ?
N24 C76 C77 124.0(3) . . ?
C76 C77 C78 119.1(3) . . ?
C77 C78 N23 123.6(3) . . ?
C77 C78 C79 118.0(3) . . ?
N23 C78 C79 118.4(3) . . ?
C80 C79 C78 118.6(3) . . ?
N24 C80 C79 124.2(3) . . ?

loop_
_geom_bond_atom_site_label_1
_geom_bond_atom_site_label_2
_geom_bond_distance
_geom_bond_site_symmetry_2
_geom_bond_publ_flag
Co1 O4 2.141(2) . ?
Co1 O4 2.141(2) 3_566 ?
Co1 N24 2.154(2) 1_455 ?
Co1 N24 2.154(2) 3_666 ?
Co1 N18 2.174(2) 3_566 ?
Co1 N18 2.174(2) . ?
Co2 O2 2.094(2) . ?
Co2 O1 2.098(2) . ?
Co2 N7 2.161(2) . ?
Co2 N9 2.163(3) 2_645 ?
Co2 N6 2.163(3) . ?
Co2 N4 2.183(2) 2_545 ?
Co3 O3 2.144(2) . ?
Co3 O3 2.144(2) 3_656 ?
Co3 N16 2.159(2) . ?
Co3 N16 2.159(2) 3_656 ?
Co3 N22 2.169(2) 3_656 ?
Co3 N22 2.169(2) . ?
Cl1 O1B 1.377(3) . ?
Cl1 O1D 1.378(5) . ?
Cl1 O1A 1.440(4) . ?
Cl1 O1C 1.484(4) . ?
Cl2 O2B 1.409(3) . ?
Cl2 O2D 1.422(3) . ?
Cl2 O2A 1.434(3) . ?
Cl2 O2C 1.447(3) . ?
Cl3 O3D 1.370(4) . ?
Cl3 O3C 1.393(4) . ?
Cl3 O3B 1.399(4) . ?
Cl3 O3A 1.416(4) . ?
Cl4 O4C 1.415(3) . ?
Cl4 O4D 1.427(3) . ?
Cl4 O4A 1.431(3) . ?
Cl4 O4B 1.434(3) . ?
O3WA O3WB 0.852(17) . ?
O4WA O4WB 0.871(16) . ?
N1 C1 1.333(5) . ?
N1 C5 1.336(5) . ?
N2 C3 1.379(5) . ?
N2 C8 1.386(4) . ?
N3 C6 1.330(5) . ?
N3 C10 1.335(5) . ?
N4 C15 1.334(4) . ?
N4 C11 1.337(4) . ?
N4 Co2 2.183(2) 2 ?
N5 C13 1.379(4) . ?
N5 C18 1.386(4) . ?
N6 C16 1.329(4) . ?
N6 C20 1.342(4) . ?
N7 C21 1.338(4) . ?
N7 C25 1.346(4) . ?
N8 C23 1.377(4) . ?
N8 C28 1.388(4) . ?
N9 C26 1.333(4) . ?
N9 C30 1.338(4) . ?
N9 Co2 2.163(3) 2_655 ?
N10 C35 1.335(5) . ?
N10 C31 1.336(5) . ?
N11 C33 1.382(4) . ?
N11 C38 1.392(4) . ?
N12 C40 1.338(6) . ?
N12 C36 1.338(6) . ?
N13 C41 1.338(5) . ?
N13 C45 1.338(5) . ?
N14 C43 1.381(4) . ?
N14 C48 1.386(4) . ?
N15 C46 1.326(5) . ?
N15 C50 1.334(6) . ?
N16 C55 1.336(4) . ?
N16 C51 1.343(4) . ?
N17 C58 1.383(4) . ?
N17 C53 1.386(4) . ?
N18 C56 1.340(4) . ?
N18 C60 1.354(4) . ?
N19 C65 1.331(6) . ?
N19 C61 1.336(6) . ?
N20 C63 1.386(4) . ?
N20 C68 1.390(4) . ?
N21 C66 1.334(5) . ?
N21 C70 1.341(5) . ?
N22 C71 1.340(4) . ?
N22 C75 1.344(4) . ?
N23 C73 1.390(4) . ?
N23 C78 1.391(4) . ?
N24 C80 1.340(4) . ?
N24 C76 1.348(4) . ?
N24 Co1 2.154(2) 1_655 ?
C1 C2 1.371(5) . ?
C2 C3 1.398(5) . ?
C3 C4 1.397(5) . ?
C4 C5 1.383(5) . ?
C6 C7 1.385(5) . ?
C7 C8 1.393(5) . ?
C8 C9 1.393(5) . ?
C9 C10 1.376(5) . ?
C11 C12 1.372(5) . ?
C12 C13 1.393(4) . ?
C13 C14 1.376(4) . ?
C14 C15 1.381(5) . ?
C16 C17 1.382(5) . ?
C17 C18 1.384(5) . ?
C18 C19 1.393(4) . ?
C19 C20 1.373(4) . ?
C21 C22 1.368(4) . ?
C22 C23 1.400(5) . ?
C23 C24 1.389(4) . ?
C24 C25 1.374(4) . ?
C26 C27 1.380(4) . ?
C27 C28 1.385(4) . ?
C28 C29 1.386(5) . ?
C29 C30 1.383(5) . ?
C31 C32 1.376(5) . ?
C32 C33 1.399(5) . ?
C33 C34 1.398(5) . ?
C34 C35 1.375(5) . ?
C36 C37 1.380(5) . ?
C37 C38 1.389(5) . ?
C38 C39 1.402(5) . ?
C39 C40 1.379(5) . ?
C41 C42 1.378(5) . ?
C42 C43 1.401(5) . ?
C43 C44 1.395(5) . ?
C44 C45 1.377(5) . ?
C46 C47 1.385(5) . ?
C47 C48 1.386(5) . ?
C48 C49 1.398(5) . ?
C49 C50 1.375(5) . ?
C51 C52 1.378(4) . ?
C52 C53 1.389(4) . ?
C53 C54 1.393(4) . ?
C54 C55 1.379(4) . ?
C56 C57 1.381(4) . ?
C57 C58 1.391(4) . ?
C58 C59 1.396(4) . ?
C59 C60 1.381(4) . ?
C61 C62 1.372(6) . ?
C62 C63 1.403(5) . ?
C63 C64 1.386(6) . ?
C64 C65 1.388(5) . ?
C66 C67 1.381(5) . ?
C67 C68 1.391(5) . ?
C68 C69 1.393(5) . ?
C69 C70 1.373(5) . ?
C71 C72 1.384(4) . ?
C72 C73 1.395(4) . ?
C73 C74 1.390(4) . ?
C74 C75 1.384(5) . ?
C76 C77 1.380(4) . ?
C77 C78 1.386(4) . ?
C78 C79 1.398(4) . ?
C79 C80 1.382(4) . ?
